data_7047035
loop_
_publ_author_name
'Cook, Tabitha M.'
'Steren, Carlos A.'
'Xue, Zi-Ling'

_publ_section_title
;
 Syntheses and characterization of hepta-coordinated Group 4 amidinate
 complexes.
;
_journal_issue 32
_journal_name_full 'Dalton transactions (Cambridge, England : 2003)'
_journal_page_first 11030
_journal_page_last 11040
_journal_paper_doi 10.1039/c8dt02523a
_journal_volume 47
_journal_year 2018
_chemical_formula_moiety 'C26 H56 Hf N6'
_chemical_formula_sum 'C26 H56 Hf N6'
_chemical_formula_weight 631.25
_chemical_properties_physical Air-sensitive,Moisture-sensitive
_space_group_crystal_system monoclinic
_space_group_IT_number 14
_space_group_name_Hall '-P 2ybc'
_space_group_name_H-M_alt 'P 1 21/c 1'
_symmetry_space_group_name_Hall '-P 2ybc'
_symmetry_space_group_name_H-M 'P 1 21/c 1'
_atom_sites_solution_hydrogens geom
_atom_sites_solution_primary direct
_audit_creation_date 2018-06-19
_audit_creation_method
;
Olex2 1.2
(compiled 2018.05.29 svn.r3508 for OlexSys, GUI svn.r5506)
;
_audit_update_record
;
2018-07-09 deposited with the CCDC.
2018-07-13 downloaded from the CCDC.
;
_cell_angle_alpha 90
_cell_angle_beta 103.681(4)
_cell_angle_gamma 90
_cell_formula_units_Z 8
_cell_length_a 21.658(7)
_cell_length_b 15.566(5)
_cell_length_c 18.594(6)
_cell_measurement_reflns_used 9791
_cell_measurement_temperature 100(2)
_cell_measurement_theta_max 27.80
_cell_measurement_theta_min 2.39
_cell_volume 6091(3)
_computing_cell_refinement 'SAINT v8.34A (Bruker, 2013)'
_computing_data_collection 'Bruker APEX2 (Bruker, 2008)'
_computing_data_reduction 'SAINT v8.34A (Bruker, 2013)'
_computing_molecular_graphics 'Olex2 (Dolomanov et al., 2009)'
_computing_publication_material 'Olex2 (Dolomanov et al., 2009)'
_computing_structure_refinement 'ShelXL (Sheldrick, 2015)'
_computing_structure_solution 'XT (Sheldrick, 2015)'
_diffrn_ambient_temperature 100(2)
_diffrn_measured_fraction_theta_full 1.000
_diffrn_measured_fraction_theta_max 0.978
_diffrn_measurement_device_type 'Bruker APEX-II CCD'
_diffrn_measurement_method '\f and \w scans'
_diffrn_radiation_type MoK\a
_diffrn_radiation_wavelength 0.71073
_diffrn_reflns_av_R_equivalents 0.0333
_diffrn_reflns_av_unetI/netI 0.0252
_diffrn_reflns_Laue_measured_fraction_full 1.000
_diffrn_reflns_Laue_measured_fraction_max 0.978
_diffrn_reflns_limit_h_max 27
_diffrn_reflns_limit_h_min -27
_diffrn_reflns_limit_k_max 20
_diffrn_reflns_limit_k_min -20
_diffrn_reflns_limit_l_max 24
_diffrn_reflns_limit_l_min -24
_diffrn_reflns_number 69357
_diffrn_reflns_point_group_measured_fraction_full 1.000
_diffrn_reflns_point_group_measured_fraction_max 0.978
_diffrn_reflns_theta_full 26.000
_diffrn_reflns_theta_max 27.834
_diffrn_reflns_theta_min 1.627
_diffrn_standards_number 0
_exptl_absorpt_coefficient_mu 3.448
_exptl_absorpt_correction_T_max 0.7456
_exptl_absorpt_correction_T_min 0.4849
_exptl_absorpt_correction_type multi-scan
_exptl_absorpt_process_details
'SADABS-2014/5 (Bruker,2014/5) was used for absorption correction. wR2(int) was 0.1575 before and 0.0487 after correction. The Ratio of minimum to maximum transmission is 0.6503. The \l/2 correction factor is 0.00150.'
_exptl_crystal_colour 'clear colourless'
_exptl_crystal_colour_lustre clear
_exptl_crystal_colour_primary colourless
_exptl_crystal_density_diffrn 1.377
_exptl_crystal_description block
_exptl_crystal_F_000 2608
_exptl_crystal_size_max 0.404
_exptl_crystal_size_mid 0.381
_exptl_crystal_size_min 0.32
_refine_diff_density_max 0.834
_refine_diff_density_min -1.080
_refine_diff_density_rms 0.091
_refine_ls_extinction_method none
_refine_ls_goodness_of_fit_ref 1.040
_refine_ls_hydrogen_treatment constr
_refine_ls_matrix_type full
_refine_ls_number_parameters 627
_refine_ls_number_reflns 14157
_refine_ls_number_restraints 0
_refine_ls_restrained_S_all 1.040
_refine_ls_R_factor_all 0.0223
_refine_ls_R_factor_gt 0.0199
_refine_ls_shift/su_max 0.006
_refine_ls_shift/su_mean 0.000
_refine_ls_structure_factor_coef Fsqd
_refine_ls_weighting_details 'w=1/[\s^2^(Fo^2^)+(0.0166P)^2^+6.9708P] where P=(Fo^2^+2Fc^2^)/3'
_refine_ls_weighting_scheme calc
_refine_ls_wR_factor_gt 0.0465
_refine_ls_wR_factor_ref 0.0475
_reflns_Friedel_coverage 0.000
_reflns_number_gt 13169
_reflns_number_total 14157
_reflns_threshold_expression 'I > 2\s(I)'
_cod_data_source_file c8dt02523a2.cif
_cod_data_source_block HfAmid3Et
_cod_depositor_comments 'Adding full bibliography for 7047032--7047035.cif.'
_cod_database_code 7047035
_shelx_shelxl_version_number 2018/3
_shelx_space_group_comment
;
The symmetry employed for this shelxl refinement is uniquely defined
by the following loop, which should always be used as a source of
symmetry information in preference to the above space-group names.
They are only intended as comments.
;
_shelx_estimated_absorpt_t_max 0.405
_shelx_estimated_absorpt_t_min 0.336
_olex2_refinement_description
;
1. Fixed Uiso
 At 1.2 times of:
  All C(H) groups, All C(H,H) groups
 At 1.5 times of:
  All C(H,H,H) groups
2.a Ternary CH refined with riding coordinates:
 C11(H11), C6(H6), C22(H22), C48(H48), C3(H3), C14(H14), C19(H19), C45(H45),
 C40(H40), C32(H32), C29(H29), C37(H37)
2.b Secondary CH2 refined with riding coordinates:
 C25(H25A,H25B), C51(H51A,H51B)
2.c Idealised Me refined as rotating group:
 C2(H2A,H2B,H2C), C5(H5A,H5B,H5C), C13(H13A,H13B,H13C), C12(H12A,H12B,H12C),
 C15(H15A,H15B,H15C), C50(H50A,H50B,H50C), C26(H26A,H26B,H26C), C31(H31A,H31B,
 H31C), C7(H7A,H7B,H7C), C34(H34A,H34B,H34C), C16(H16A,H16B,H16C), C46(H46A,
 H46B,H46C), C49(H49A,H49B,H49C), C47(H47A,H47B,H47C), C36(H36A,H36B,H36C),
 C33(H33A,H33B,H33C), C23(H23A,H23B,H23C), C18(H18A,H18B,H18C), C8(H8A,H8B,H8C),
  C44(H44A,H44B,H44C), C4(H4A,H4B,H4C), C30(H30A,H30B,H30C), C10(H10A,H10B,
 H10C), C39(H39A,H39B,H39C), C52(H52A,H52B,H52C), C24(H24A,H24B,H24C), C20(H20A,
 H20B,H20C), C21(H21A,H21B,H21C), C28(H28A,H28B,H28C), C42(H42A,H42B,H42C),
 C41(H41A,H41B,H41C), C38(H38A,H38B,H38C)
;
_olex2_submission_special_instructions 'No special instructions were received'

loop_
_space_group_symop_operation_xyz
'x, y, z'
'-x, y+1/2, -z+1/2'
'-x, -y, -z'
'x, -y-1/2, z-1/2'

loop_
_atom_site_label
_atom_site_type_symbol
_atom_site_fract_x
_atom_site_fract_y
_atom_site_fract_z
_atom_site_U_iso_or_equiv
_atom_site_adp_type
_atom_site_occupancy
_atom_site_site_symmetry_order
_atom_site_calc_flag
_atom_site_refinement_flags_posn
Hf1 Hf 0.37517(2) 0.72903(2) 0.53349(2) 0.00838(3) Uani 1 1 d .
Hf2 Hf 0.13463(2) 0.21119(2) 0.66095(2) 0.01093(3) Uani 1 1 d .
N4 N 0.32934(8) 0.70110(11) 0.63254(9) 0.0107(3) Uani 1 1 d .
N5 N 0.27085(8) 0.69999(11) 0.47532(10) 0.0126(3) Uani 1 1 d .
N12 N 0.08460(8) 0.08804(11) 0.63220(9) 0.0116(3) Uani 1 1 d .
N3 N 0.40480(8) 0.61787(11) 0.60715(9) 0.0113(3) Uani 1 1 d .
N2 N 0.43945(8) 0.80941(11) 0.62370(9) 0.0109(3) Uani 1 1 d .
N1 N 0.46154(8) 0.79621(11) 0.51523(9) 0.0115(3) Uani 1 1 d .
N6 N 0.30768(8) 0.83359(11) 0.48663(9) 0.0120(3) Uani 1 1 d .
N7 N 0.23205(8) 0.15703(11) 0.70530(9) 0.0124(3) Uani 1 1 d .
N8 N 0.20642(8) 0.19955(11) 0.58944(10) 0.0127(3) Uani 1 1 d .
N10 N 0.07840(8) 0.27739(11) 0.55146(10) 0.0137(4) Uani 1 1 d .
N9 N 0.13773(8) 0.35125(11) 0.64472(10) 0.0153(4) Uani 1 1 d .
N11 N 0.02987(8) 0.19422(12) 0.66647(10) 0.0142(4) Uani 1 1 d .
C9 C 0.36659(9) 0.63493(13) 0.65319(11) 0.0114(4) Uani 1 1 d .
C11 C 0.45085(10) 0.54782(13) 0.62116(12) 0.0145(4) Uani 1 1 d .
H11 H 0.464051 0.538128 0.675815 0.017 Uiso 1 1 calc R
C43 C 0.02825(10) 0.11474(14) 0.64301(11) 0.0134(4) Uani 1 1 d .
C17 C 0.25692(10) 0.78182(13) 0.46433(11) 0.0122(4) Uani 1 1 d .
C6 C 0.44966(10) 0.82025(14) 0.70405(11) 0.0142(4) Uani 1 1 d .
H6 H 0.411207 0.794991 0.716929 0.017 Uiso 1 1 calc R
C27 C 0.25346(9) 0.17746(13) 0.64566(12) 0.0130(4) Uani 1 1 d .
C1 C 0.48232(9) 0.82380(12) 0.58490(11) 0.0110(4) Uani 1 1 d .
C35 C 0.09970(10) 0.35355(14) 0.57546(13) 0.0167(4) Uani 1 1 d .
C2 C 0.54641(10) 0.86547(14) 0.61441(12) 0.0170(4) Uani 1 1 d .
H2A H 0.545174 0.900021 0.658105 0.026 Uiso 1 1 calc GR
H2B H 0.556563 0.902523 0.576172 0.026 Uiso 1 1 calc GR
H2C H 0.579015 0.820866 0.628062 0.026 Uiso 1 1 calc GR
C22 C 0.30211(10) 0.92670(13) 0.47504(12) 0.0157(4) Uani 1 1 d .
H22 H 0.261836 0.946579 0.487143 0.019 Uiso 1 1 calc R
C48 C 0.09430(10) -0.00072(13) 0.61174(12) 0.0142(4) Uani 1 1 d .
H48 H 0.054222 -0.021803 0.577826 0.017 Uiso 1 1 calc R
C3 C 0.49751(10) 0.80084(14) 0.45794(11) 0.0141(4) Uani 1 1 d .
H3 H 0.473737 0.763454 0.416912 0.017 Uiso 1 1 calc R
C14 C 0.28414(10) 0.73142(14) 0.67419(12) 0.0148(4) Uani 1 1 d .
H14 H 0.304027 0.724841 0.728201 0.018 Uiso 1 1 calc R
C19 C 0.22343(10) 0.63188(14) 0.45656(12) 0.0173(4) Uani 1 1 d .
H19 H 0.184618 0.650126 0.472891 0.021 Uiso 1 1 calc R
C5 C 0.56479(10) 0.76345(14) 0.47886(13) 0.0184(4) Uani 1 1 d .
H5A H 0.593833 0.805657 0.508048 0.028 Uiso 1 1 calc GR
H5B H 0.578742 0.749655 0.433762 0.028 Uiso 1 1 calc GR
H5C H 0.564853 0.711096 0.508156 0.028 Uiso 1 1 calc GR
C45 C -0.02562(10) 0.23908(15) 0.68045(13) 0.0181(4) Uani 1 1 d .
H45 H -0.063148 0.225005 0.639300 0.022 Uiso 1 1 calc R
C25 C 0.38838(10) 0.65172(13) 0.43312(11) 0.0128(4) Uani 1 1 d .
H25A H 0.434413 0.643316 0.437403 0.015 Uiso 1 1 calc R
H25B H 0.369012 0.594275 0.434298 0.015 Uiso 1 1 calc R
C13 C 0.50941(10) 0.57303(15) 0.59422(13) 0.0194(5) Uani 1 1 d .
H13A H 0.497480 0.582313 0.540586 0.029 Uiso 1 1 calc GR
H13B H 0.541053 0.526963 0.605776 0.029 Uiso 1 1 calc GR
H13C H 0.527432 0.626068 0.618958 0.029 Uiso 1 1 calc GR
C12 C 0.42217(12) 0.46449(14) 0.58454(14) 0.0230(5) Uani 1 1 d .
H12A H 0.384204 0.449910 0.602056 0.034 Uiso 1 1 calc GR
H12B H 0.453400 0.418058 0.597376 0.034 Uiso 1 1 calc GR
H12C H 0.410503 0.472016 0.530693 0.034 Uiso 1 1 calc GR
C40 C 0.03497(10) 0.26366(14) 0.47915(12) 0.0169(4) Uani 1 1 d .
H40 H 0.046085 0.305299 0.443237 0.020 Uiso 1 1 calc R
C32 C 0.21326(11) 0.23163(13) 0.51762(12) 0.0156(4) Uani 1 1 d .
H32 H 0.169313 0.247701 0.490077 0.019 Uiso 1 1 calc R
C29 C 0.27173(10) 0.12760(14) 0.77605(12) 0.0160(4) Uani 1 1 d .
H29 H 0.241877 0.120197 0.809200 0.019 Uiso 1 1 calc R
C15 C 0.27045(11) 0.82586(15) 0.65809(13) 0.0209(5) Uani 1 1 d .
H15A H 0.310482 0.858024 0.668690 0.031 Uiso 1 1 calc GR
H15B H 0.243208 0.847497 0.689309 0.031 Uiso 1 1 calc GR
H15C H 0.248803 0.833147 0.605861 0.031 Uiso 1 1 calc GR
C50 C 0.10965(12) -0.05834(15) 0.67999(13) 0.0237(5) Uani 1 1 d .
H50A H 0.149491 -0.039413 0.713185 0.036 Uiso 1 1 calc GR
H50B H 0.114121 -0.117866 0.664817 0.036 Uiso 1 1 calc GR
H50C H 0.075196 -0.054777 0.705837 0.036 Uiso 1 1 calc GR
C26 C 0.35894(11) 0.69424(15) 0.35769(12) 0.0178(4) Uani 1 1 d .
H26A H 0.359182 0.653215 0.317773 0.027 Uiso 1 1 calc GR
H26B H 0.383881 0.745028 0.351385 0.027 Uiso 1 1 calc GR
H26C H 0.315109 0.711431 0.356073 0.027 Uiso 1 1 calc GR
C31 C 0.30074(11) 0.03866(15) 0.77168(13) 0.0232(5) Uani 1 1 d .
H31A H 0.268006 -0.000422 0.744359 0.035 Uiso 1 1 calc GR
H31B H 0.317483 0.016416 0.821813 0.035 Uiso 1 1 calc GR
H31C H 0.335305 0.043030 0.746073 0.035 Uiso 1 1 calc GR
C7 C 0.45138(12) 0.91417(15) 0.72895(13) 0.0230(5) Uani 1 1 d .
H7A H 0.490508 0.941289 0.722365 0.034 Uiso 1 1 calc GR
H7B H 0.450203 0.916657 0.781273 0.034 Uiso 1 1 calc GR
H7C H 0.414529 0.944675 0.699145 0.034 Uiso 1 1 calc GR
C34 C 0.25244(12) 0.31397(15) 0.52095(14) 0.0256(5) Uani 1 1 d .
H34A H 0.238560 0.355774 0.553272 0.038 Uiso 1 1 calc GR
H34B H 0.246322 0.338115 0.471078 0.038 Uiso 1 1 calc GR
H34C H 0.297515 0.300765 0.540618 0.038 Uiso 1 1 calc GR
C16 C 0.22224(11) 0.67999(17) 0.65601(15) 0.0281(6) Uani 1 1 d .
H16A H 0.201836 0.686267 0.603303 0.042 Uiso 1 1 calc GR
H16B H 0.193689 0.701537 0.685671 0.042 Uiso 1 1 calc GR
H16C H 0.231526 0.619205 0.667400 0.042 Uiso 1 1 calc GR
C46 C -0.04075(12) 0.21155(17) 0.75371(14) 0.0262(5) Uani 1 1 d .
H46A H -0.045843 0.149010 0.754181 0.039 Uiso 1 1 calc GR
H46B H -0.080199 0.239221 0.758595 0.039 Uiso 1 1 calc GR
H46C H -0.005877 0.228852 0.795096 0.039 Uiso 1 1 calc GR
C49 C 0.14740(11) -0.00513(14) 0.57109(12) 0.0175(4) Uani 1 1 d .
H49A H 0.136398 0.030709 0.526553 0.026 Uiso 1 1 calc GR
H49B H 0.153052 -0.064746 0.556963 0.026 Uiso 1 1 calc GR
H49C H 0.186974 0.015809 0.603539 0.026 Uiso 1 1 calc GR
C47 C -0.01509(11) 0.33528(15) 0.68049(14) 0.0235(5) Uani 1 1 d .
H47A H 0.020717 0.350666 0.721504 0.035 Uiso 1 1 calc GR
H47B H -0.053488 0.364896 0.686476 0.035 Uiso 1 1 calc GR
H47C H -0.005673 0.352526 0.633530 0.035 Uiso 1 1 calc GR
C36 C 0.08377(12) 0.43562(15) 0.53149(15) 0.0258(5) Uani 1 1 d .
H36A H 0.120999 0.454951 0.514539 0.039 Uiso 1 1 calc GR
H36B H 0.071547 0.480017 0.562842 0.039 Uiso 1 1 calc GR
H36C H 0.048421 0.425090 0.488587 0.039 Uiso 1 1 calc GR
C33 C 0.23476(12) 0.16246(15) 0.47014(13) 0.0220(5) Uani 1 1 d .
H33A H 0.280062 0.150572 0.489655 0.033 Uiso 1 1 calc GR
H33B H 0.227691 0.182808 0.418958 0.033 Uiso 1 1 calc GR
H33C H 0.210259 0.109792 0.471445 0.033 Uiso 1 1 calc GR
C23 C 0.35768(12) 0.97138(14) 0.52674(14) 0.0229(5) Uani 1 1 d .
H23A H 0.357545 0.957735 0.578154 0.034 Uiso 1 1 calc GR
H23B H 0.353753 1.033641 0.519219 0.034 Uiso 1 1 calc GR
H23C H 0.397574 0.951576 0.516185 0.034 Uiso 1 1 calc GR
C18 C 0.19067(10) 0.81450(15) 0.43207(13) 0.0209(5) Uani 1 1 d .
H18A H 0.182148 0.813416 0.377917 0.031 Uiso 1 1 calc GR
H18B H 0.186882 0.873529 0.448838 0.031 Uiso 1 1 calc GR
H18C H 0.159880 0.777791 0.448483 0.031 Uiso 1 1 calc GR
C8 C 0.50600(12) 0.76940(16) 0.74948(13) 0.0232(5) Uani 1 1 d .
H8A H 0.504628 0.710495 0.730560 0.035 Uiso 1 1 calc GR
H8B H 0.503679 0.768293 0.801469 0.035 Uiso 1 1 calc GR
H8C H 0.545780 0.796846 0.745497 0.035 Uiso 1 1 calc GR
C44 C -0.03038(10) 0.05857(15) 0.62647(14) 0.0213(5) Uani 1 1 d .
H44A H -0.038970 0.039144 0.574925 0.032 Uiso 1 1 calc GR
H44B H -0.066784 0.091545 0.634287 0.032 Uiso 1 1 calc GR
H44C H -0.023383 0.008617 0.659489 0.032 Uiso 1 1 calc GR
C4 C 0.49651(11) 0.89021(15) 0.42393(13) 0.0205(5) Uani 1 1 d .
H4A H 0.452393 0.908193 0.404097 0.031 Uiso 1 1 calc GR
H4B H 0.518858 0.888802 0.383862 0.031 Uiso 1 1 calc GR
H4C H 0.517617 0.931037 0.461977 0.031 Uiso 1 1 calc GR
C30 C 0.32183(11) 0.19183(16) 0.81612(14) 0.0250(5) Uani 1 1 d .
H30A H 0.356782 0.194472 0.791000 0.038 Uiso 1 1 calc GR
H30B H 0.338248 0.173278 0.867459 0.038 Uiso 1 1 calc GR
H30C H 0.302475 0.248817 0.815538 0.038 Uiso 1 1 calc GR
C10 C 0.36931(12) 0.58273(15) 0.72259(12) 0.0212(5) Uani 1 1 d .
H10A H 0.409611 0.593834 0.758405 0.032 Uiso 1 1 calc GR
H10B H 0.366184 0.521472 0.710076 0.032 Uiso 1 1 calc GR
H10C H 0.333890 0.599090 0.744186 0.032 Uiso 1 1 calc GR
C39 C 0.23556(11) 0.40288(16) 0.72598(15) 0.0277(5) Uani 1 1 d .
H39A H 0.230358 0.364022 0.765587 0.042 Uiso 1 1 calc GR
H39B H 0.258536 0.454467 0.747703 0.042 Uiso 1 1 calc GR
H39C H 0.259684 0.373796 0.694678 0.042 Uiso 1 1 calc GR
C52 C 0.12388(11) 0.14307(17) 0.82399(13) 0.0237(5) Uani 1 1 d .
H52A H 0.079851 0.126764 0.801421 0.036 Uiso 1 1 calc GR
H52B H 0.128383 0.154779 0.876764 0.036 Uiso 1 1 calc GR
H52C H 0.152361 0.096016 0.818170 0.036 Uiso 1 1 calc GR
C24 C 0.30002(13) 0.95046(16) 0.39511(13) 0.0269(5) Uani 1 1 d .
H24A H 0.339320 0.931528 0.382519 0.040 Uiso 1 1 calc GR
H24B H 0.295813 1.012892 0.389071 0.040 Uiso 1 1 calc GR
H24C H 0.263584 0.922267 0.362264 0.040 Uiso 1 1 calc GR
C20 C 0.20448(11) 0.61381(16) 0.37331(13) 0.0247(5) Uani 1 1 d .
H20A H 0.188291 0.666622 0.346778 0.037 Uiso 1 1 calc GR
H20B H 0.171338 0.569596 0.363132 0.037 Uiso 1 1 calc GR
H20C H 0.241682 0.593630 0.356732 0.037 Uiso 1 1 calc GR
C21 C 0.24884(11) 0.54992(15) 0.49768(14) 0.0233(5) Uani 1 1 d .
H21A H 0.287115 0.531325 0.482545 0.035 Uiso 1 1 calc GR
H21B H 0.216453 0.504815 0.485873 0.035 Uiso 1 1 calc GR
H21C H 0.259328 0.560840 0.551101 0.035 Uiso 1 1 calc GR
C28 C 0.32281(10) 0.17862(18) 0.64386(13) 0.0248(5) Uani 1 1 d .
H28A H 0.341670 0.233692 0.663088 0.037 Uiso 1 1 calc GR
H28B H 0.326674 0.171172 0.592774 0.037 Uiso 1 1 calc GR
H28C H 0.345085 0.131758 0.674557 0.037 Uiso 1 1 calc GR
C42 C -0.03464(12) 0.27826(19) 0.48136(15) 0.0317(6) Uani 1 1 d .
H42A H -0.046746 0.236766 0.515216 0.047 Uiso 1 1 calc GR
H42B H -0.061914 0.270619 0.431603 0.047 Uiso 1 1 calc GR
H42C H -0.039708 0.336723 0.498660 0.047 Uiso 1 1 calc GR
C51 C 0.14123(10) 0.22434(15) 0.78562(12) 0.0181(4) Uani 1 1 d .
H51A H 0.185195 0.241221 0.810349 0.022 Uiso 1 1 calc R
H51B H 0.112767 0.271546 0.793108 0.022 Uiso 1 1 calc R
C41 C 0.04306(12) 0.17292(15) 0.45200(13) 0.0227(5) Uani 1 1 d .
H41A H 0.086544 0.165596 0.446146 0.034 Uiso 1 1 calc GR
H41B H 0.012947 0.163585 0.404267 0.034 Uiso 1 1 calc GR
H41C H 0.034885 0.131212 0.488135 0.034 Uiso 1 1 calc GR
C37 C 0.17066(11) 0.42824(14) 0.67943(14) 0.0221(5) Uani 1 1 d .
H37 H 0.176579 0.468462 0.639659 0.026 Uiso 1 1 calc R
C38 C 0.13252(13) 0.47403(18) 0.72733(18) 0.0369(7) Uani 1 1 d .
H38A H 0.090487 0.489202 0.696956 0.055 Uiso 1 1 calc GR
H38B H 0.154929 0.526355 0.748191 0.055 Uiso 1 1 calc GR
H38C H 0.127679 0.435909 0.767580 0.055 Uiso 1 1 calc GR

loop_
_atom_site_aniso_label
_atom_site_aniso_U_11
_atom_site_aniso_U_22
_atom_site_aniso_U_33
_atom_site_aniso_U_23
_atom_site_aniso_U_13
_atom_site_aniso_U_12
Hf1 0.00741(4) 0.00940(4) 0.00809(4) -0.00020(3) 0.00136(3) 0.00040(3)
Hf2 0.00770(4) 0.01182(4) 0.01309(5) -0.00266(3) 0.00209(3) -0.00106(3)
N4 0.0059(8) 0.0136(8) 0.0129(8) 0.0006(6) 0.0027(6) 0.0009(6)
N5 0.0099(8) 0.0140(8) 0.0130(8) -0.0032(7) 0.0012(7) -0.0028(6)
N12 0.0107(8) 0.0104(8) 0.0142(8) -0.0024(6) 0.0040(7) -0.0030(6)
N3 0.0100(8) 0.0107(8) 0.0129(8) 0.0020(6) 0.0017(6) 0.0037(6)
N2 0.0096(8) 0.0124(8) 0.0102(8) -0.0024(6) 0.0010(6) -0.0006(6)
N1 0.0089(8) 0.0143(8) 0.0113(8) -0.0017(6) 0.0025(6) -0.0019(6)
N6 0.0103(8) 0.0099(8) 0.0154(8) -0.0003(6) 0.0022(7) 0.0018(6)
N7 0.0085(8) 0.0153(8) 0.0133(8) -0.0005(7) 0.0022(6) -0.0006(6)
N8 0.0107(8) 0.0133(8) 0.0143(8) 0.0020(7) 0.0037(7) 0.0002(6)
N10 0.0096(8) 0.0136(8) 0.0167(9) -0.0002(7) 0.0007(7) 0.0009(6)
N9 0.0076(8) 0.0135(9) 0.0232(9) -0.0069(7) 0.0001(7) 0.0003(6)
N11 0.0098(8) 0.0182(9) 0.0152(9) -0.0042(7) 0.0040(7) 0.0010(7)
C9 0.0125(10) 0.0113(9) 0.0100(9) -0.0010(7) 0.0017(7) -0.0043(7)
C11 0.0157(10) 0.0107(9) 0.0160(10) 0.0029(8) 0.0017(8) 0.0047(8)
C43 0.0103(9) 0.0185(10) 0.0108(9) -0.0001(8) 0.0013(8) -0.0027(8)
C17 0.0094(9) 0.0195(10) 0.0075(9) -0.0005(7) 0.0014(7) 0.0026(8)
C6 0.0116(10) 0.0201(11) 0.0103(9) -0.0048(8) 0.0011(8) -0.0028(8)
C27 0.0104(9) 0.0116(9) 0.0175(10) -0.0022(8) 0.0040(8) -0.0011(7)
C1 0.0087(9) 0.0100(9) 0.0138(9) 0.0006(7) 0.0015(7) 0.0012(7)
C35 0.0117(10) 0.0153(10) 0.0244(11) 0.0000(9) 0.0067(8) 0.0017(8)
C2 0.0131(10) 0.0217(11) 0.0158(10) -0.0033(8) 0.0026(8) -0.0054(8)
C22 0.0159(10) 0.0117(10) 0.0185(11) 0.0029(8) 0.0021(8) 0.0050(8)
C48 0.0148(10) 0.0108(9) 0.0168(10) -0.0011(8) 0.0034(8) -0.0024(8)
C3 0.0122(10) 0.0192(10) 0.0119(10) -0.0027(8) 0.0049(8) -0.0043(8)
C14 0.0126(10) 0.0197(11) 0.0133(10) -0.0040(8) 0.0057(8) -0.0010(8)
C19 0.0118(10) 0.0194(11) 0.0200(11) -0.0069(9) 0.0023(8) -0.0050(8)
C5 0.0149(11) 0.0201(11) 0.0231(11) -0.0037(9) 0.0103(9) -0.0008(8)
C45 0.0085(10) 0.0251(12) 0.0211(11) -0.0059(9) 0.0042(8) 0.0011(8)
C25 0.0123(10) 0.0141(10) 0.0125(10) 0.0006(8) 0.0036(8) 0.0002(8)
C13 0.0155(11) 0.0196(11) 0.0222(11) 0.0045(9) 0.0026(9) 0.0071(8)
C12 0.0246(12) 0.0133(10) 0.0317(13) -0.0002(9) 0.0079(10) 0.0031(9)
C40 0.0127(10) 0.0189(11) 0.0172(11) 0.0021(8) -0.0003(8) 0.0004(8)
C32 0.0154(10) 0.0161(10) 0.0167(10) 0.0052(8) 0.0066(8) 0.0028(8)
C29 0.0112(10) 0.0229(11) 0.0131(10) 0.0007(8) 0.0010(8) -0.0001(8)
C15 0.0204(11) 0.0233(12) 0.0207(11) -0.0022(9) 0.0086(9) 0.0055(9)
C50 0.0264(12) 0.0194(11) 0.0273(13) 0.0069(9) 0.0106(10) 0.0015(9)
C26 0.0176(11) 0.0243(11) 0.0114(10) -0.0009(8) 0.0034(8) -0.0022(9)
C31 0.0219(12) 0.0223(12) 0.0234(12) 0.0057(9) 0.0016(10) 0.0043(9)
C7 0.0240(12) 0.0256(12) 0.0195(11) -0.0118(9) 0.0057(9) -0.0041(10)
C34 0.0276(13) 0.0198(12) 0.0318(13) 0.0085(10) 0.0121(11) -0.0002(10)
C16 0.0166(12) 0.0345(14) 0.0384(15) -0.0113(11) 0.0166(11) -0.0077(10)
C46 0.0188(12) 0.0359(14) 0.0281(13) -0.0061(10) 0.0140(10) 0.0006(10)
C49 0.0215(11) 0.0135(10) 0.0183(11) -0.0014(8) 0.0066(9) 0.0019(8)
C47 0.0167(11) 0.0243(12) 0.0319(13) -0.0069(10) 0.0105(10) 0.0057(9)
C36 0.0259(13) 0.0154(11) 0.0349(14) 0.0053(10) 0.0048(11) 0.0036(9)
C33 0.0265(12) 0.0240(12) 0.0187(11) 0.0044(9) 0.0113(9) 0.0069(10)
C23 0.0286(13) 0.0096(10) 0.0273(12) 0.0010(9) 0.0002(10) -0.0010(9)
C18 0.0107(10) 0.0251(12) 0.0241(12) -0.0031(9) -0.0012(9) 0.0047(9)
C8 0.0222(12) 0.0348(14) 0.0105(10) 0.0012(9) -0.0004(9) 0.0032(10)
C44 0.0119(10) 0.0233(12) 0.0287(12) -0.0074(10) 0.0051(9) -0.0059(9)
C4 0.0201(11) 0.0242(12) 0.0186(11) 0.0052(9) 0.0073(9) -0.0004(9)
C30 0.0160(11) 0.0304(13) 0.0244(12) -0.0055(10) -0.0038(9) -0.0009(10)
C10 0.0296(13) 0.0199(11) 0.0167(11) 0.0047(9) 0.0106(10) 0.0023(9)
C39 0.0214(12) 0.0227(12) 0.0366(14) -0.0133(11) 0.0018(11) -0.0073(10)
C52 0.0160(11) 0.0400(14) 0.0153(11) 0.0009(10) 0.0041(9) 0.0012(10)
C24 0.0350(14) 0.0230(12) 0.0216(12) 0.0085(10) 0.0041(10) 0.0008(10)
C20 0.0213(12) 0.0272(12) 0.0224(12) -0.0108(10) -0.0012(9) -0.0052(10)
C21 0.0220(12) 0.0174(11) 0.0308(13) -0.0038(9) 0.0067(10) -0.0090(9)
C28 0.0115(11) 0.0420(15) 0.0225(12) 0.0057(11) 0.0069(9) 0.0037(10)
C42 0.0125(12) 0.0522(18) 0.0267(13) -0.0029(12) -0.0025(10) 0.0035(11)
C51 0.0105(10) 0.0253(12) 0.0184(11) -0.0077(9) 0.0030(8) -0.0006(8)
C41 0.0247(12) 0.0207(11) 0.0193(11) -0.0030(9) -0.0017(9) -0.0052(9)
C37 0.0228(12) 0.0124(10) 0.0309(13) -0.0074(9) 0.0062(10) -0.0037(9)
C38 0.0325(15) 0.0253(13) 0.0553(19) -0.0233(13) 0.0150(13) -0.0043(11)

loop_
_atom_type_symbol
_atom_type_description
_atom_type_scat_dispersion_real
_atom_type_scat_dispersion_imag
_atom_type_scat_source
C C 0.0033 0.0016 'International Tables Vol C Tables 4.2.6.8 and 6.1.1.4'
H H 0.0000 0.0000 'International Tables Vol C Tables 4.2.6.8 and 6.1.1.4'
Hf Hf -0.5830 6.1852 'International Tables Vol C Tables 4.2.6.8 and 6.1.1.4'
N N 0.0061 0.0033 'International Tables Vol C Tables 4.2.6.8 and 6.1.1.4'

loop_
_geom_angle_atom_site_label_1
_geom_angle_atom_site_label_2
_geom_angle_atom_site_label_3
_geom_angle
N5 Hf1 N4 77.35(6)
N3 Hf1 N4 58.58(6)
N3 Hf1 N5 104.25(6)
N3 Hf1 N2 86.36(7)
N3 Hf1 N1 109.26(6)
N3 Hf1 N6 152.30(6)
N3 Hf1 C25 91.12(7)
N2 Hf1 N4 79.71(6)
N2 Hf1 N5 144.21(6)
N2 Hf1 C25 135.50(7)
N1 Hf1 N4 137.28(6)
N1 Hf1 N5 141.39(6)
N1 Hf1 N2 57.93(6)
N1 Hf1 C25 81.50(7)
N6 Hf1 N4 94.75(6)
N6 Hf1 N5 58.63(6)
N6 Hf1 N2 96.72(6)
N6 Hf1 N1 95.40(7)
N6 Hf1 C25 105.19(7)
C25 Hf1 N4 134.68(7)
C25 Hf1 N5 79.20(7)
N12 Hf2 N7 97.36(7)
N12 Hf2 N8 98.82(6)
N12 Hf2 N10 92.69(6)
N12 Hf2 N11 58.66(6)
N12 Hf2 C51 103.40(7)
N7 Hf2 N8 58.12(6)
N7 Hf2 N10 137.24(6)
N7 Hf2 N11 142.17(7)
N7 Hf2 C51 80.42(7)
N8 Hf2 N10 79.32(7)
N8 Hf2 N11 146.03(6)
N8 Hf2 C51 135.01(7)
N9 Hf2 N12 148.87(6)
N9 Hf2 N7 111.47(6)
N9 Hf2 N8 87.23(6)
N9 Hf2 N10 58.25(6)
N9 Hf2 N11 100.44(6)
N9 Hf2 C51 93.06(8)
N11 Hf2 N10 77.02(6)
C51 Hf2 N10 136.99(7)
C51 Hf2 N11 78.04(7)
C9 N4 Hf1 91.74(12)
C9 N4 C14 122.82(18)
C14 N4 Hf1 145.26(13)
C17 N5 Hf1 92.66(12)
C17 N5 C19 122.97(18)
C19 N5 Hf1 144.09(14)
C43 N12 Hf2 96.09(13)
C43 N12 C48 121.41(17)
C48 N12 Hf2 142.42(13)
C9 N3 Hf1 96.17(12)
C9 N3 C11 121.96(17)
C11 N3 Hf1 141.57(13)
C6 N2 Hf1 136.87(13)
C1 N2 Hf1 94.41(12)
C1 N2 C6 125.43(17)
C1 N1 Hf1 96.02(12)
C1 N1 C3 125.04(17)
C3 N1 Hf1 137.89(13)
C17 N6 Hf1 95.50(12)
C17 N6 C22 120.89(17)
C22 N6 Hf1 143.60(14)
C27 N7 Hf2 94.96(13)
C27 N7 C29 125.04(17)
C29 N7 Hf2 138.60(13)
C27 N8 Hf2 93.68(13)
C27 N8 C32 125.76(18)
C32 N8 Hf2 137.24(13)
C35 N10 Hf2 91.90(13)
C35 N10 C40 122.87(18)
C40 N10 Hf2 145.23(14)
C35 N9 Hf2 97.18(13)
C35 N9 C37 121.36(19)
C37 N9 Hf2 140.96(15)
C43 N11 Hf2 92.43(13)
C43 N11 C45 123.43(18)
C45 N11 Hf2 143.96(14)
N4 C9 N3 113.36(18)
N4 C9 C10 124.71(19)
N3 C9 C10 121.91(18)
N3 C11 H11 108.3
N3 C11 C13 109.66(17)
N3 C11 C12 111.49(18)
C13 C11 H11 108.3
C13 C11 C12 110.81(19)
C12 C11 H11 108.3
N12 C43 C44 122.51(19)
N11 C43 N12 112.76(18)
N11 C43 C44 124.68(19)
N5 C17 N6 113.05(18)
N5 C17 C18 123.45(19)
N6 C17 C18 123.48(19)
N2 C6 H6 105.4
N2 C6 C7 113.87(18)
N2 C6 C8 114.27(17)
C7 C6 H6 105.4
C8 C6 H6 105.4
C8 C6 C7 111.58(18)
N7 C27 C28 124.25(19)
N8 C27 N7 111.35(18)
N8 C27 C28 124.36(19)
N2 C1 N1 110.80(17)
N2 C1 C2 125.24(18)
N1 C1 C2 123.96(18)
N10 C35 N9 112.66(19)
N10 C35 C36 124.3(2)
N9 C35 C36 123.1(2)
C1 C2 H2A 109.5
C1 C2 H2B 109.5
C1 C2 H2C 109.5
H2A C2 H2B 109.5
H2A C2 H2C 109.5
H2B C2 H2C 109.5
N6 C22 H22 108.6
N6 C22 C23 109.52(17)
N6 C22 C24 111.48(18)
C23 C22 H22 108.6
C23 C22 C24 110.0(2)
C24 C22 H22 108.6
N12 C48 H48 108.5
N12 C48 C50 110.84(18)
N12 C48 C49 110.15(17)
C50 C48 H48 108.5
C49 C48 H48 108.5
C49 C48 C50 110.22(18)
N1 C3 H3 105.1
N1 C3 C5 115.79(18)
N1 C3 C4 112.88(17)
C5 C3 H3 105.1
C4 C3 H3 105.1
C4 C3 C5 111.79(18)
N4 C14 H14 108.4
N4 C14 C15 109.42(17)
N4 C14 C16 112.06(18)
C15 C14 H14 108.4
C15 C14 C16 110.11(19)
C16 C14 H14 108.4
N5 C19 H19 108.4
N5 C19 C20 112.35(19)
N5 C19 C21 109.77(18)
C20 C19 H19 108.4
C21 C19 H19 108.4
C21 C19 C20 109.42(19)
C3 C5 H5A 109.5
C3 C5 H5B 109.5
C3 C5 H5C 109.5
H5A C5 H5B 109.5
H5A C5 H5C 109.5
H5B C5 H5C 109.5
N11 C45 H45 108.2
N11 C45 C46 112.36(19)
N11 C45 C47 109.97(18)
C46 C45 H45 108.2
C47 C45 H45 108.2
C47 C45 C46 109.83(19)
Hf1 C25 H25A 108.7
Hf1 C25 H25B 108.7
H25A C25 H25B 107.6
C26 C25 Hf1 114.17(14)
C26 C25 H25A 108.7
C26 C25 H25B 108.7
C11 C13 H13A 109.5
C11 C13 H13B 109.5
C11 C13 H13C 109.5
H13A C13 H13B 109.5
H13A C13 H13C 109.5
H13B C13 H13C 109.5
C11 C12 H12A 109.5
C11 C12 H12B 109.5
C11 C12 H12C 109.5
H12A C12 H12B 109.5
H12A C12 H12C 109.5
H12B C12 H12C 109.5
N10 C40 H40 108.4
N10 C40 C42 112.08(19)
N10 C40 C41 109.91(17)
C42 C40 H40 108.4
C41 C40 H40 108.4
C41 C40 C42 109.7(2)
N8 C32 H32 105.2
N8 C32 C34 115.03(19)
N8 C32 C33 113.29(17)
C34 C32 H32 105.2
C34 C32 C33 111.75(19)
C33 C32 H32 105.2
N7 C29 H29 105.2
N7 C29 C31 113.36(18)
N7 C29 C30 115.48(19)
C31 C29 H29 105.2
C31 C29 C30 111.33(19)
C30 C29 H29 105.2
C14 C15 H15A 109.5
C14 C15 H15B 109.5
C14 C15 H15C 109.5
H15A C15 H15B 109.5
H15A C15 H15C 109.5
H15B C15 H15C 109.5
C48 C50 H50A 109.5
C48 C50 H50B 109.5
C48 C50 H50C 109.5
H50A C50 H50B 109.5
H50A C50 H50C 109.5
H50B C50 H50C 109.5
C25 C26 H26A 109.5
C25 C26 H26B 109.5
C25 C26 H26C 109.5
H26A C26 H26B 109.5
H26A C26 H26C 109.5
H26B C26 H26C 109.5
C29 C31 H31A 109.5
C29 C31 H31B 109.5
C29 C31 H31C 109.5
H31A C31 H31B 109.5
H31A C31 H31C 109.5
H31B C31 H31C 109.5
C6 C7 H7A 109.5
C6 C7 H7B 109.5
C6 C7 H7C 109.5
H7A C7 H7B 109.5
H7A C7 H7C 109.5
H7B C7 H7C 109.5
C32 C34 H34A 109.5
C32 C34 H34B 109.5
C32 C34 H34C 109.5
H34A C34 H34B 109.5
H34A C34 H34C 109.5
H34B C34 H34C 109.5
C14 C16 H16A 109.5
C14 C16 H16B 109.5
C14 C16 H16C 109.5
H16A C16 H16B 109.5
H16A C16 H16C 109.5
H16B C16 H16C 109.5
C45 C46 H46A 109.5
C45 C46 H46B 109.5
C45 C46 H46C 109.5
H46A C46 H46B 109.5
H46A C46 H46C 109.5
H46B C46 H46C 109.5
C48 C49 H49A 109.5
C48 C49 H49B 109.5
C48 C49 H49C 109.5
H49A C49 H49B 109.5
H49A C49 H49C 109.5
H49B C49 H49C 109.5
C45 C47 H47A 109.5
C45 C47 H47B 109.5
C45 C47 H47C 109.5
H47A C47 H47B 109.5
H47A C47 H47C 109.5
H47B C47 H47C 109.5
C35 C36 H36A 109.5
C35 C36 H36B 109.5
C35 C36 H36C 109.5
H36A C36 H36B 109.5
H36A C36 H36C 109.5
H36B C36 H36C 109.5
C32 C33 H33A 109.5
C32 C33 H33B 109.5
C32 C33 H33C 109.5
H33A C33 H33B 109.5
H33A C33 H33C 109.5
H33B C33 H33C 109.5
C22 C23 H23A 109.5
C22 C23 H23B 109.5
C22 C23 H23C 109.5
H23A C23 H23B 109.5
H23A C23 H23C 109.5
H23B C23 H23C 109.5
C17 C18 H18A 109.5
C17 C18 H18B 109.5
C17 C18 H18C 109.5
H18A C18 H18B 109.5
H18A C18 H18C 109.5
H18B C18 H18C 109.5
C6 C8 H8A 109.5
C6 C8 H8B 109.5
C6 C8 H8C 109.5
H8A C8 H8B 109.5
H8A C8 H8C 109.5
H8B C8 H8C 109.5
C43 C44 H44A 109.5
C43 C44 H44B 109.5
C43 C44 H44C 109.5
H44A C44 H44B 109.5
H44A C44 H44C 109.5
H44B C44 H44C 109.5
C3 C4 H4A 109.5
C3 C4 H4B 109.5
C3 C4 H4C 109.5
H4A C4 H4B 109.5
H4A C4 H4C 109.5
H4B C4 H4C 109.5
C29 C30 H30A 109.5
C29 C30 H30B 109.5
C29 C30 H30C 109.5
H30A C30 H30B 109.5
H30A C30 H30C 109.5
H30B C30 H30C 109.5
C9 C10 H10A 109.5
C9 C10 H10B 109.5
C9 C10 H10C 109.5
H10A C10 H10B 109.5
H10A C10 H10C 109.5
H10B C10 H10C 109.5
H39A C39 H39B 109.5
H39A C39 H39C 109.5
H39B C39 H39C 109.5
C37 C39 H39A 109.5
C37 C39 H39B 109.5
C37 C39 H39C 109.5
H52A C52 H52B 109.5
H52A C52 H52C 109.5
H52B C52 H52C 109.5
C51 C52 H52A 109.5
C51 C52 H52B 109.5
C51 C52 H52C 109.5
C22 C24 H24A 109.5
C22 C24 H24B 109.5
C22 C24 H24C 109.5
H24A C24 H24B 109.5
H24A C24 H24C 109.5
H24B C24 H24C 109.5
C19 C20 H20A 109.5
C19 C20 H20B 109.5
C19 C20 H20C 109.5
H20A C20 H20B 109.5
H20A C20 H20C 109.5
H20B C20 H20C 109.5
C19 C21 H21A 109.5
C19 C21 H21B 109.5
C19 C21 H21C 109.5
H21A C21 H21B 109.5
H21A C21 H21C 109.5
H21B C21 H21C 109.5
C27 C28 H28A 109.5
C27 C28 H28B 109.5
C27 C28 H28C 109.5
H28A C28 H28B 109.5
H28A C28 H28C 109.5
H28B C28 H28C 109.5
C40 C42 H42A 109.5
C40 C42 H42B 109.5
C40 C42 H42C 109.5
H42A C42 H42B 109.5
H42A C42 H42C 109.5
H42B C42 H42C 109.5
Hf2 C51 H51A 108.4
Hf2 C51 H51B 108.4
C52 C51 Hf2 115.47(15)
C52 C51 H51A 108.4
C52 C51 H51B 108.4
H51A C51 H51B 107.5
C40 C41 H41A 109.5
C40 C41 H41B 109.5
C40 C41 H41C 109.5
H41A C41 H41B 109.5
H41A C41 H41C 109.5
H41B C41 H41C 109.5
N9 C37 C39 109.10(18)
N9 C37 H37 108.7
N9 C37 C38 111.4(2)
C39 C37 H37 108.7
C39 C37 C38 110.1(2)
C38 C37 H37 108.7
C37 C38 H38A 109.5
C37 C38 H38B 109.5
C37 C38 H38C 109.5
H38A C38 H38B 109.5
H38A C38 H38C 109.5
H38B C38 H38C 109.5

loop_
_geom_bond_atom_site_label_1
_geom_bond_atom_site_label_2
_geom_bond_distance
Hf1 N4 2.3305(18)
Hf1 N5 2.3072(18)
Hf1 N3 2.2058(17)
Hf1 N2 2.2831(17)
Hf1 N1 2.2379(18)
Hf1 N6 2.2231(17)
Hf1 C25 2.295(2)
Hf2 N12 2.2047(17)
Hf2 N7 2.2404(18)
Hf2 N8 2.2795(18)
Hf2 N10 2.3487(19)
Hf2 N9 2.2041(19)
Hf2 N11 2.3105(19)
Hf2 C51 2.298(2)
N4 C9 1.309(3)
N4 C14 1.463(3)
N5 C17 1.314(3)
N5 C19 1.460(3)
N12 C43 1.349(3)
N12 C48 1.461(3)
N3 C9 1.350(3)
N3 C11 1.459(2)
N2 C6 1.467(3)
N2 C1 1.323(3)
N1 C1 1.338(3)
N1 C3 1.463(3)
N6 C17 1.347(3)
N6 C22 1.466(3)
N7 C27 1.338(3)
N7 C29 1.464(3)
N8 C27 1.321(3)
N8 C32 1.466(3)
N10 C35 1.312(3)
N10 C40 1.463(3)
N9 C35 1.355(3)
N9 C37 1.464(3)
N11 C43 1.310(3)
N11 C45 1.465(3)
C9 C10 1.514(3)
C11 H11 1.0000
C11 C13 1.521(3)
C11 C12 1.527(3)
C43 C44 1.512(3)
C17 C18 1.507(3)
C6 H6 1.0000
C6 C7 1.531(3)
C6 C8 1.530(3)
C27 C28 1.510(3)
C1 C2 1.513(3)
C35 C36 1.512(3)
C2 H2A 0.9800
C2 H2B 0.9800
C2 H2C 0.9800
C22 H22 1.0000
C22 C23 1.520(3)
C22 C24 1.522(3)
C48 H48 1.0000
C48 C50 1.525(3)
C48 C49 1.520(3)
C3 H3 1.0000
C3 C5 1.531(3)
C3 C4 1.526(3)
C14 H14 1.0000
C14 C15 1.516(3)
C14 C16 1.529(3)
C19 H19 1.0000
C19 C20 1.531(3)
C19 C21 1.522(3)
C5 H5A 0.9800
C5 H5B 0.9800
C5 H5C 0.9800
C45 H45 1.0000
C45 C46 1.535(3)
C45 C47 1.515(3)
C25 H25A 0.9900
C25 H25B 0.9900
C25 C26 1.546(3)
C13 H13A 0.9800
C13 H13B 0.9800
C13 H13C 0.9800
C12 H12A 0.9800
C12 H12B 0.9800
C12 H12C 0.9800
C40 H40 1.0000
C40 C42 1.535(3)
C40 C41 1.524(3)
C32 H32 1.0000
C32 C34 1.530(3)
C32 C33 1.533(3)
C29 H29 1.0000
C29 C31 1.530(3)
C29 C30 1.533(3)
C15 H15A 0.9800
C15 H15B 0.9800
C15 H15C 0.9800
C50 H50A 0.9800
C50 H50B 0.9800
C50 H50C 0.9800
C26 H26A 0.9800
C26 H26B 0.9800
C26 H26C 0.9800
C31 H31A 0.9800
C31 H31B 0.9800
C31 H31C 0.9800
C7 H7A 0.9800
C7 H7B 0.9800
C7 H7C 0.9800
C34 H34A 0.9800
C34 H34B 0.9800
C34 H34C 0.9800
C16 H16A 0.9800
C16 H16B 0.9800
C16 H16C 0.9800
C46 H46A 0.9800
C46 H46B 0.9800
C46 H46C 0.9800
C49 H49A 0.9800
C49 H49B 0.9800
C49 H49C 0.9800
C47 H47A 0.9800
C47 H47B 0.9800
C47 H47C 0.9800
C36 H36A 0.9800
C36 H36B 0.9800
C36 H36C 0.9800
C33 H33A 0.9800
C33 H33B 0.9800
C33 H33C 0.9800
C23 H23A 0.9800
C23 H23B 0.9800
C23 H23C 0.9800
C18 H18A 0.9800
C18 H18B 0.9800
C18 H18C 0.9800
C8 H8A 0.9800
C8 H8B 0.9800
C8 H8C 0.9800
C44 H44A 0.9800
C44 H44B 0.9800
C44 H44C 0.9800
C4 H4A 0.9800
C4 H4B 0.9800
C4 H4C 0.9800
C30 H30A 0.9800
C30 H30B 0.9800
C30 H30C 0.9800
C10 H10A 0.9800
C10 H10B 0.9800
C10 H10C 0.9800
C39 H39A 0.9800
C39 H39B 0.9800
C39 H39C 0.9800
C39 C37 1.518(3)
C52 H52A 0.9800
C52 H52B 0.9800
C52 H52C 0.9800
C52 C51 1.542(3)
C24 H24A 0.9800
C24 H24B 0.9800
C24 H24C 0.9800
C20 H20A 0.9800
C20 H20B 0.9800
C20 H20C 0.9800
C21 H21A 0.9800
C21 H21B 0.9800
C21 H21C 0.9800
C28 H28A 0.9800
C28 H28B 0.9800
C28 H28C 0.9800
C42 H42A 0.9800
C42 H42B 0.9800
C42 H42C 0.9800
C51 H51A 0.9900
C51 H51B 0.9900
C41 H41A 0.9800
C41 H41B 0.9800
C41 H41C 0.9800
C37 H37 1.0000
C37 C38 1.527(3)
C38 H38A 0.9800
C38 H38B 0.9800
C38 H38C 0.9800

loop_
_geom_torsion_atom_site_label_1
_geom_torsion_atom_site_label_2
_geom_torsion_atom_site_label_3
_geom_torsion_atom_site_label_4
_geom_torsion
Hf1 N4 C9 N3 -3.54(17)
Hf1 N4 C9 C10 174.77(19)
Hf1 N4 C14 C15 -18.3(3)
Hf1 N4 C14 C16 104.2(3)
Hf1 N5 C17 N6 3.82(18)
Hf1 N5 C17 C18 -174.57(18)
Hf1 N5 C19 C20 -111.7(2)
Hf1 N5 C19 C21 10.3(3)
Hf1 N3 C9 N4 3.76(18)
Hf1 N3 C9 C10 -174.60(17)
Hf1 N3 C11 C13 25.7(3)
Hf1 N3 C11 C12 -97.4(2)
Hf1 N2 C6 C7 -131.84(18)
Hf1 N2 C6 C8 98.3(2)
Hf1 N2 C1 N1 8.55(17)
Hf1 N2 C1 C2 -171.30(18)
Hf1 N1 C1 N2 -8.75(17)
Hf1 N1 C1 C2 171.11(17)
Hf1 N1 C3 C5 -113.5(2)
Hf1 N1 C3 C4 115.9(2)
Hf1 N6 C17 N5 -3.97(18)
Hf1 N6 C17 C18 174.41(18)
Hf1 N6 C22 C23 -18.3(3)
Hf1 N6 C22 C24 103.7(2)
Hf2 N12 C43 N11 -2.28(18)
Hf2 N12 C43 C44 175.50(18)
Hf2 N12 C48 C50 93.0(2)
Hf2 N12 C48 C49 -29.3(3)
Hf2 N7 C27 N8 -13.13(18)
Hf2 N7 C27 C28 164.51(19)
Hf2 N7 C29 C31 129.49(19)
Hf2 N7 C29 C30 -100.4(2)
Hf2 N8 C27 N7 12.88(17)
Hf2 N8 C27 C28 -164.8(2)
Hf2 N8 C32 C34 94.4(2)
Hf2 N8 C32 C33 -135.33(18)
Hf2 N10 C35 N9 -1.31(18)
Hf2 N10 C35 C36 179.0(2)
Hf2 N10 C40 C42 94.8(3)
Hf2 N10 C40 C41 -27.4(3)
Hf2 N9 C35 N10 1.41(19)
Hf2 N9 C35 C36 -178.86(19)
Hf2 N9 C37 C39 25.9(3)
Hf2 N9 C37 C38 -95.9(3)
Hf2 N11 C43 N12 2.16(17)
Hf2 N11 C43 C44 -175.56(19)
Hf2 N11 C45 C46 -109.5(2)
Hf2 N11 C45 C47 13.2(3)
C9 N4 C14 C15 155.18(19)
C9 N4 C14 C16 -82.4(3)
C9 N3 C11 C13 -146.16(19)
C9 N3 C11 C12 90.7(2)
C11 N3 C9 N4 178.68(17)
C11 N3 C9 C10 0.3(3)
C43 N12 C48 C50 -82.7(2)
C43 N12 C48 C49 155.04(19)
C43 N11 C45 C46 77.1(3)
C43 N11 C45 C47 -160.2(2)
C17 N5 C19 C20 76.4(3)
C17 N5 C19 C21 -161.6(2)
C17 N6 C22 C23 160.77(19)
C17 N6 C22 C24 -77.2(2)
C6 N2 C1 N1 170.95(18)
C6 N2 C1 C2 -8.9(3)
C27 N7 C29 C31 -67.8(3)
C27 N7 C29 C30 62.3(3)
C27 N8 C32 C34 -59.1(3)
C27 N8 C32 C33 71.2(3)
C1 N2 C6 C7 74.3(3)
C1 N2 C6 C8 -55.5(3)
C1 N1 C3 C5 51.8(3)
C1 N1 C3 C4 -78.8(2)
C35 N10 C40 C42 -84.2(3)
C35 N10 C40 C41 153.5(2)
C35 N9 C37 C39 -143.8(2)
C35 N9 C37 C38 94.4(3)
C22 N6 C17 N5 176.57(18)
C22 N6 C17 C18 -5.0(3)
C48 N12 C43 N11 175.08(18)
C48 N12 C43 C44 -7.1(3)
C3 N1 C1 N2 -178.88(18)
C3 N1 C1 C2 1.0(3)
C14 N4 C9 N3 -179.81(17)
C14 N4 C9 C10 -1.5(3)
C19 N5 C17 N6 179.08(18)
C19 N5 C17 C18 0.7(3)
C45 N11 C43 N12 178.28(19)
C45 N11 C43 C44 0.6(3)
C40 N10 C35 N9 178.12(18)
C40 N10 C35 C36 -1.6(3)
C32 N8 C27 N7 175.22(18)
C32 N8 C27 C28 -2.4(3)
C29 N7 C27 N8 178.26(18)
C29 N7 C27 C28 -4.1(3)
C37 N9 C35 N10 174.88(19)
C37 N9 C35 C36 -5.4(3)
